data_4511890
loop_
_publ_author_name
'Chen, Wei-Chao'
'Yan, Li-Kai'
'Wu, Cai-Xia'
'Wang, Xin-Long'
'Shao, Kui-Zhan'
'Su, Zhong-Min'
'Wang, En-Bo'

_publ_section_title
;
 Assembly of Keggin-/Dawson-type Polyoxotungstate Clusters with Different
 Metal Units and SeO32--Heteroanion Templates
;
_journal_issue 10
_journal_name_full 'Crystal Growth &amp; Design'
_journal_page_first 5099
_journal_paper_doi 10.1021/cg500719q
_journal_volume 14
_journal_year 2014
_chemical_formula_sum 'C8 H62 N4 Na4 O77 Se2 W18'
_chemical_formula_weight 5005.62
_chemical_name_systematic
; 
 ? 
;
_space_group_IT_number 15
_symmetry_cell_setting monoclinic
_symmetry_space_group_name_Hall '-C 2yc'
_symmetry_space_group_name_H-M 'C 1 2/c 1'
_atom_sites_solution_primary direct
_atom_sites_solution_secondary difmap
_audit_creation_method SHELXL-97
_cell_angle_alpha 90.00
_cell_angle_beta 114.522(4)
_cell_angle_gamma 90.00
_cell_formula_units_Z 4
_cell_length_a 28.706(5)
_cell_length_b 13.6800(18)
_cell_length_c 22.750(4)
_cell_measurement_reflns_used 4112
_cell_measurement_temperature 293(2)
_cell_measurement_theta_max 28.3264
_cell_measurement_theta_min 2.5973
_cell_volume 8128(2)
_computing_cell_refinement 'RAPID AUTO'
_computing_data_collection 'RAPID AUTO'
_computing_data_reduction 'RAPID AUTO'
_computing_structure_refinement 'SHELXL-97 (Sheldrick, 1997)'
_computing_structure_solution 'SHELXS-97 (Sheldrick, 1990)'
_diffrn_ambient_temperature 293(2)
_diffrn_detector_area_resol_mean 0.01
_diffrn_measured_fraction_theta_full 0.997
_diffrn_measured_fraction_theta_max 0.997
_diffrn_measurement_device_type 'Bruker APEX area-detector diffractometer'
_diffrn_measurement_method '\f and \w scan'
_diffrn_radiation_monochromator graphite
_diffrn_radiation_source 'fine-focus sealed tube'
_diffrn_radiation_type MoK\a
_diffrn_radiation_wavelength 0.71073
_diffrn_reflns_av_R_equivalents 0.0699
_diffrn_reflns_av_sigmaI/netI 0.0759
_diffrn_reflns_limit_h_max 33
_diffrn_reflns_limit_h_min -25
_diffrn_reflns_limit_k_max 14
_diffrn_reflns_limit_k_min -16
_diffrn_reflns_limit_l_max 26
_diffrn_reflns_limit_l_min -26
_diffrn_reflns_number 20450
_diffrn_reflns_theta_full 25.00
_diffrn_reflns_theta_max 25.00
_diffrn_reflns_theta_min 1.94
_diffrn_standards_decay_% none
_diffrn_standards_interval_count 0
_diffrn_standards_interval_time 0
_diffrn_standards_number 0
_exptl_absorpt_coefficient_mu 26.387
_exptl_absorpt_correction_T_max 0.0788
_exptl_absorpt_correction_T_min 0.0707
_exptl_absorpt_correction_type numerical
_exptl_absorpt_process_details 'ABSCOR by T.Higashi    8 March, 1995'
_exptl_crystal_colour colorless
_exptl_crystal_density_diffrn 4.091
_exptl_crystal_density_method 'not measured'
_exptl_crystal_description block
_exptl_crystal_F_000 8788
_exptl_crystal_size_max 0.24
_exptl_crystal_size_mid 0.23
_exptl_crystal_size_min 0.22
_platon_squeeze_details
;
;
_refine_diff_density_max 3.706
_refine_diff_density_min -3.707
_refine_diff_density_rms 0.532
_refine_ls_extinction_method none
_refine_ls_goodness_of_fit_ref 1.107
_refine_ls_hydrogen_treatment constr
_refine_ls_matrix_type full
_refine_ls_number_parameters 472
_refine_ls_number_reflns 7141
_refine_ls_number_restraints 186
_refine_ls_restrained_S_all 1.096
_refine_ls_R_factor_all 0.0749
_refine_ls_R_factor_gt 0.0557
_refine_ls_shift/su_max 0.005
_refine_ls_shift/su_mean 0.000
_refine_ls_structure_factor_coef Fsqd
_refine_ls_weighting_details 'calc w=1/[\s^2^(Fo^2^)+(0.0794P)^2^+0.0000P] where P=(Fo^2^+2Fc^2^)/3'
_refine_ls_weighting_scheme calc
_refine_ls_wR_factor_gt 0.1455
_refine_ls_wR_factor_ref 0.1538
_reflns_number_gt 5398
_reflns_number_total 7141
_reflns_threshold_expression >2sigma(I)
_cod_data_source_file cg500719q_si_004.cif
_cod_data_source_block 1
_cod_depositor_comments 'Adding full bibliography for 4511888--4511892.cif.'
_cod_original_sg_symbol_H-M C2/c
_cod_database_code 4511890

loop_
_symmetry_equiv_pos_as_xyz
'x, y, z'
'-x, y, -z+1/2'
'x+1/2, y+1/2, z'
'-x+1/2, y+1/2, -z+1/2'
'-x, -y, -z'
'x, -y, z-1/2'
'-x+1/2, -y+1/2, -z'
'x+1/2, -y+1/2, z-1/2'

loop_
_atom_site_label
_atom_site_type_symbol
_atom_site_fract_x
_atom_site_fract_y
_atom_site_fract_z
_atom_site_U_iso_or_equiv
_atom_site_adp_type
_atom_site_occupancy
_atom_site_symmetry_multiplicity
_atom_site_calc_flag
_atom_site_refinement_flags
W1 W 0.09712(3) 0.96254(6) 0.33474(4) 0.0134(2) Uani 1 1 d .
W2 W 0.00023(3) 0.74208(6) 0.07833(4) 0.0134(2) Uani 1 1 d .
W3 W 0.03136(3) 0.96128(6) 0.15538(4) 0.0140(2) Uani 1 1 d .
W4 W 0.16633(3) 0.87609(6) 0.23747(4) 0.0149(2) Uani 1 1 d .
W5 W 0.13263(3) 0.65801(6) 0.15586(4) 0.0158(2) Uani 1 1 d .
W6 W 0.12336(3) 0.74334(6) 0.41230(4) 0.0132(2) Uani 1 1 d .
W7 W 0.19414(3) 0.65897(6) 0.32031(4) 0.0153(2) Uani 1 1 d .
W8 W 0.03028(3) 0.49465(6) 0.16374(4) 0.0138(2) Uani 1 1 d .
W9 W 0.10384(3) 0.48433(6) 0.34810(4) 0.0160(2) Uani 1 1 d .
Se1 Se 0.05818(7) 0.73244(13) 0.24620(9) 0.0071(4) Uani 1 1 d .
O1 O 0.2553(6) 0.6154(11) 0.3681(8) 0.031(4) Uani 1 1 d .
O2 O 0.1634(6) 0.7112(11) 0.4895(7) 0.027(4) Uani 1 1 d U
O3 O 0.1087(5) 0.3717(10) 0.3149(7) 0.023(4) Uani 1 1 d .
O4 O 0.1216(5) 1.0758(11) 0.3624(7) 0.023(3) Uani 1 1 d U
O5 O 0.1543(6) 0.6189(11) 0.0996(8) 0.031(4) Uani 1 1 d .
O6 O 0.2090(6) 0.9617(10) 0.2342(7) 0.025(4) Uani 1 1 d U
O7 O 0.0029(6) 0.4689(12) 0.0589(8) 0.033(4) Uani 1 1 d .
O8 O 0.0352(6) 1.0752(11) 0.1254(7) 0.028(4) Uani 1 1 d .
O9 O 0.0117(6) 0.8829(10) 0.0782(7) 0.024(4) Uani 1 1 d U
O10 O 0.1435(6) 0.4627(11) 0.4301(8) 0.029(4) Uani 1 1 d U
O11 O 0.1661(6) 0.7830(11) 0.1739(7) 0.022(3) Uani 1 1 d U
O12 O 0.0730(5) 0.7266(10) 0.1040(7) 0.017(3) Uani 1 1 d U
O13 O 0.0516(5) 0.3762(10) 0.1681(7) 0.020(3) Uani 1 1 d U
O14 O -0.0154(6) 0.7097(12) 0.0005(7) 0.029(4) Uani 1 1 d .
O15 O 0.1022(5) 0.9260(10) 0.1792(7) 0.017(3) Uani 1 1 d U
O16 O 0.0942(5) 0.6329(10) 0.3719(7) 0.016(3) Uani 1 1 d U
O17 O -0.0373(6) 0.4679(10) 0.1497(7) 0.025(4) Uani 1 1 d .
O18 O 0.1868(5) 0.6189(10) 0.2360(7) 0.021(3) Uani 1 1 d U
O19 O -0.0666(5) 0.7763(10) 0.0720(6) 0.016(3) Uani 1 1 d U
O20 O 0.0740(5) 0.8075(9) 0.3113(6) 0.006(3) Uani 1 1 d U
O21 O 0.1541(5) 0.5549(10) 0.3253(7) 0.021(3) Uani 1 1 d .
O22 O 0.2120(5) 0.7853(9) 0.2988(7) 0.015(3) Uani 1 1 d .
O23 O 0.0501(5) 0.5267(10) 0.2446(7) 0.017(3) Uani 1 1 d .
O24 O 0.0019(5) 0.6284(10) 0.1222(7) 0.017(3) Uani 1 1 d .
O25 O 0.1168(5) 0.7286(10) 0.2429(7) 0.019(3) Uani 1 1 d U
O26 O 0.1473(5) 0.9248(10) 0.3022(7) 0.015(3) Uani 1 1 d U
O27 O 0.1333(5) 0.8827(10) 0.4118(7) 0.016(3) Uani 1 1 d U
O28 O 0.0376(6) 0.9695(11) 0.3513(7) 0.024(4) Uani 1 1 d .
O29 O 0.0265(5) 0.8072(9) 0.1835(6) 0.010(3) Uani 1 1 d .
O30 O 0.0919(5) 0.5557(10) 0.1592(7) 0.022(3) Uani 1 1 d .
O31 O 0.0541(5) 0.9872(9) 0.2466(6) 0.011(3) Uani 1 1 d U
O32 O 0.1750(5) 0.7276(9) 0.3795(6) 0.013(3) Uani 1 1 d U
N1 N 0.2532(9) 0.5980(17) 0.5615(12) 0.050(6) Uani 1 1 d U
H1A H 0.2294 0.6451 0.5535 0.060 Uiso 1 1 calc R
H1B H 0.2833 0.6234 0.5889 0.060 Uiso 1 1 calc R
C1 C 0.2572(10) 0.577(2) 0.5017(13) 0.045(7) Uani 1 1 d U
H1C H 0.2649 0.6360 0.4848 0.068 Uiso 1 1 calc R
H1D H 0.2253 0.5507 0.4712 0.068 Uiso 1 1 calc R
H1E H 0.2840 0.5301 0.5094 0.068 Uiso 1 1 calc R
C2 C 0.2400(15) 0.517(3) 0.5959(18) 0.081(11) Uani 1 1 d U
H2A H 0.2386 0.5419 0.6346 0.121 Uiso 1 1 calc R
H2B H 0.2657 0.4669 0.6070 0.121 Uiso 1 1 calc R
H2C H 0.2073 0.4901 0.5684 0.121 Uiso 1 1 calc R
N2 N 0.1049(12) 0.891(2) 0.0398(15) 0.076(9) Uani 1 1 d U
H2D H 0.1368 0.8807 0.0430 0.091 Uiso 1 1 calc R
H2E H 0.1016 0.8680 0.0750 0.091 Uiso 1 1 calc R
C3 C 0.085(2) 0.999(4) 0.022(3) 0.14(2) Uani 1 1 d U
H3A H 0.1019 1.0407 0.0588 0.215 Uiso 1 1 calc R
H3B H 0.0490 1.0018 0.0083 0.215 Uiso 1 1 calc R
H3C H 0.0937 1.0218 -0.0128 0.215 Uiso 1 1 calc R
C4 C 0.065(4) 0.855(7) -0.021(5) 0.30(5) Uani 1 1 d U
H4A H 0.0669 0.7853 -0.0237 0.456 Uiso 1 1 calc R
H4B H 0.0692 0.8844 -0.0571 0.456 Uiso 1 1 calc R
H4C H 0.0317 0.8727 -0.0235 0.456 Uiso 1 1 calc R
Na1 Na -0.0937(8) 0.5244(14) -0.0076(9) 0.066(5) Uani 0.69 1 d P
Na2 Na 0.0000 0.278(3) 0.2500 0.129(16) Uani 0.63 2 d SPU
O1W O 0.1643(18) 0.228(3) 0.328(2) 0.068(14) Uiso 0.47 1 d P
O2W O -0.126(3) 0.715(5) -0.098(3) 0.071(19) Uiso 0.35 1 d P
O3W O 0.220(2) 0.170(4) 0.294(3) 0.073(17) Uiso 0.40 1 d P
O4W O 0.188(2) 0.262(4) 0.438(3) 0.082(18) Uani 0.43 1 d PU
O5W O 0.148(2) 0.285(4) 0.211(3) 0.062(17) Uiso 0.35 1 d P

loop_
_atom_site_aniso_label
_atom_site_aniso_U_11
_atom_site_aniso_U_22
_atom_site_aniso_U_33
_atom_site_aniso_U_23
_atom_site_aniso_U_13
_atom_site_aniso_U_12
W1 0.0132(4) 0.0082(4) 0.0194(5) -0.0040(3) 0.0071(4) -0.0042(3)
W2 0.0128(4) 0.0175(4) 0.0098(4) 0.0010(3) 0.0046(3) 0.0053(3)
W3 0.0152(5) 0.0097(4) 0.0185(5) 0.0064(3) 0.0085(4) 0.0026(3)
W4 0.0095(4) 0.0148(4) 0.0230(5) 0.0016(4) 0.0094(4) -0.0022(3)
W5 0.0103(4) 0.0193(5) 0.0206(5) -0.0035(4) 0.0092(4) 0.0039(4)
W6 0.0093(4) 0.0147(4) 0.0125(4) -0.0001(3) 0.0015(3) -0.0051(3)
W7 0.0040(4) 0.0176(4) 0.0218(5) 0.0034(4) 0.0029(4) 0.0008(3)
W8 0.0094(4) 0.0097(4) 0.0192(5) -0.0052(3) 0.0028(4) 0.0026(3)
W9 0.0075(4) 0.0105(4) 0.0248(5) 0.0066(4) 0.0013(4) 0.0011(3)
Se1 0.0035(9) 0.0078(9) 0.0098(10) 0.0010(7) 0.0024(8) 0.0005(7)
O1 0.018(8) 0.030(9) 0.031(10) -0.007(7) -0.004(7) -0.001(7)
O2 0.022(7) 0.030(7) 0.019(7) -0.001(6) -0.002(5) 0.009(6)
O3 0.021(8) 0.013(8) 0.036(10) 0.004(7) 0.012(7) 0.001(6)
O4 0.015(6) 0.027(7) 0.027(7) -0.005(6) 0.008(5) -0.010(6)
O5 0.035(10) 0.031(9) 0.032(10) -0.015(8) 0.018(8) -0.007(8)
O6 0.025(7) 0.018(6) 0.031(7) 0.002(5) 0.012(6) -0.009(5)
O7 0.022(9) 0.048(11) 0.025(9) -0.018(8) 0.006(7) 0.008(8)
O8 0.021(8) 0.024(9) 0.034(10) 0.016(7) 0.007(7) 0.001(7)
O9 0.029(7) 0.020(7) 0.023(7) 0.011(5) 0.011(6) -0.002(6)
O10 0.024(5) 0.028(5) 0.030(5) -0.002(4) 0.006(4) 0.006(4)
O11 0.019(7) 0.030(7) 0.024(7) 0.007(6) 0.016(6) 0.009(6)
O12 0.014(6) 0.020(6) 0.023(7) -0.003(5) 0.012(5) 0.005(5)
O13 0.009(6) 0.023(7) 0.028(7) -0.005(6) 0.007(5) 0.003(5)
O14 0.035(10) 0.041(10) 0.010(8) -0.003(7) 0.008(7) 0.004(8)
O15 0.007(6) 0.021(6) 0.022(7) 0.003(5) 0.005(5) 0.003(5)
O16 0.008(6) 0.016(6) 0.024(7) 0.004(5) 0.005(5) -0.005(5)
O17 0.034(10) 0.014(8) 0.027(9) -0.005(7) 0.012(8) -0.001(7)
O18 0.010(5) 0.024(6) 0.028(6) -0.003(5) 0.009(5) 0.002(5)
O19 0.013(6) 0.022(6) 0.009(6) -0.001(5) 0.001(5) 0.001(5)
O20 0.008(4) 0.005(4) 0.006(4) -0.003(3) 0.003(3) 0.001(3)
O21 0.010(7) 0.022(8) 0.032(9) 0.006(7) 0.011(7) 0.006(6)
O22 0.008(7) 0.010(7) 0.025(8) 0.001(6) 0.007(6) -0.004(6)
O23 0.018(8) 0.014(7) 0.017(8) -0.011(6) 0.006(6) 0.001(6)
O24 0.006(7) 0.025(8) 0.022(8) -0.008(7) 0.007(6) -0.001(6)
O25 0.012(5) 0.024(6) 0.022(6) 0.000(5) 0.009(5) 0.008(5)
O26 0.009(6) 0.016(6) 0.019(6) 0.003(5) 0.005(5) -0.001(5)
O27 0.010(5) 0.014(5) 0.022(6) -0.005(5) 0.005(4) -0.006(4)
O28 0.025(9) 0.023(9) 0.023(9) -0.011(7) 0.009(7) -0.017(7)
O29 0.016(7) 0.009(6) 0.007(7) 0.001(5) 0.006(6) 0.002(6)
O30 0.012(8) 0.025(8) 0.020(8) -0.004(7) -0.001(6) 0.004(6)
O31 0.008(6) 0.013(6) 0.015(6) -0.006(5) 0.008(5) 0.000(5)
O32 0.009(6) 0.013(6) 0.014(6) 0.001(5) 0.001(5) 0.003(5)
N1 0.032(9) 0.050(10) 0.061(10) 0.001(8) 0.012(7) 0.003(7)
C1 0.034(10) 0.051(11) 0.046(10) 0.003(8) 0.012(8) -0.006(8)
C2 0.079(14) 0.081(14) 0.077(14) 0.013(9) 0.026(10) -0.020(9)
N2 0.077(10) 0.076(10) 0.076(10) 0.003(5) 0.033(6) -0.001(5)
C3 0.14(2) 0.15(2) 0.14(2) 0.003(10) 0.066(12) 0.001(10)
C4 0.30(5) 0.31(5) 0.30(5) 0.003(10) 0.13(2) -0.005(10)
Na1 0.073(13) 0.070(13) 0.059(13) -0.006(10) 0.032(11) 0.010(11)
Na2 0.128(18) 0.127(18) 0.132(18) 0.000 0.056(11) 0.000
O4W 0.081(19) 0.08(2) 0.09(2) -0.001(10) 0.031(11) 0.003(10)

loop_
_atom_type_symbol
_atom_type_description
_atom_type_scat_dispersion_real
_atom_type_scat_dispersion_imag
_atom_type_scat_source
O O 0.0106 0.0060 'International Tables Vol C Tables 4.2.6.8 and 6.1.1.4'
Se Se -0.0929 2.2259 'International Tables Vol C Tables 4.2.6.8 and 6.1.1.4'
W W -0.8490 6.8722 'International Tables Vol C Tables 4.2.6.8 and 6.1.1.4'
N N 0.0061 0.0033 'International Tables Vol C Tables 4.2.6.8 and 6.1.1.4'
C C 0.0033 0.0016 'International Tables Vol C Tables 4.2.6.8 and 6.1.1.4'
Na Na 0.0362 0.0249 'International Tables Vol C Tables 4.2.6.8 and 6.1.1.4'
H H 0.0000 0.0000 'International Tables Vol C Tables 4.2.6.8 and 6.1.1.4'

loop_
_geom_angle_atom_site_label_1
_geom_angle_atom_site_label_2
_geom_angle_atom_site_label_3
_geom_angle
_geom_angle_site_symmetry_1
_geom_angle_site_symmetry_3
O4 W1 O28 98.5(6) . .
O4 W1 O31 102.4(6) . .
O28 W1 O31 87.5(6) . .
O4 W1 O26 97.1(6) . .
O28 W1 O26 163.6(6) . .
O31 W1 O26 84.6(5) . .
O4 W1 O27 101.1(6) . .
O28 W1 O27 92.1(6) . .
O31 W1 O27 156.3(5) . .
O26 W1 O27 89.5(5) . .
O4 W1 O20 172.0(6) . .
O28 W1 O20 83.8(5) . .
O31 W1 O20 85.3(5) . .
O26 W1 O20 81.3(5) . .
O27 W1 O20 71.2(5) . .
O14 W2 O24 106.4(7) . .
O14 W2 O19 99.4(7) . .
O24 W2 O19 92.7(6) . .
O14 W2 O12 94.0(7) . .
O24 W2 O12 87.9(6) . .
O19 W2 O12 165.8(6) . .
O14 W2 O9 103.2(7) . .
O24 W2 O9 150.3(6) . .
O19 W2 O9 85.6(6) . .
O12 W2 O9 86.9(6) . .
O14 W2 O29 172.1(6) . .
O24 W2 O29 81.0(5) . .
O19 W2 O29 82.7(5) . .
O12 W2 O29 83.4(5) . .
O9 W2 O29 69.3(5) . .
O8 W3 O28 98.6(6) . 2
O8 W3 O9 100.7(7) . .
O28 W3 O9 93.3(6) 2 .
O8 W3 O31 102.1(7) . .
O28 W3 O31 87.2(6) 2 .
O9 W3 O31 156.9(6) . .
O8 W3 O15 95.9(6) . .
O28 W3 O15 164.4(6) 2 .
O9 W3 O15 89.6(6) . .
O31 W3 O15 84.2(5) . .
O8 W3 O29 173.3(6) . .
O28 W3 O29 83.8(5) 2 .
O9 W3 O29 72.9(5) . .
O31 W3 O29 84.2(5) . .
O15 W3 O29 82.4(5) . .
O6 W4 O26 103.6(6) . .
O6 W4 O15 103.2(6) . .
O26 W4 O15 84.7(6) . .
O6 W4 O22 100.8(6) . .
O26 W4 O22 89.6(6) . .
O15 W4 O22 156.0(6) . .
O6 W4 O11 101.4(7) . .
O26 W4 O11 155.0(6) . .
O15 W4 O11 90.8(6) . .
O22 W4 O11 84.6(6) . .
O6 W4 O25 169.1(6) . .
O26 W4 O25 83.8(5) . .
O15 W4 O25 85.3(5) . .
O22 W4 O25 70.9(5) . .
O11 W4 O25 71.2(5) . .
O5 W5 O30 103.0(7) . .
O5 W5 O12 101.8(7) . .
O30 W5 O12 88.7(6) . .
O5 W5 O18 102.7(7) . .
O30 W5 O18 91.5(6) . .
O12 W5 O18 154.9(6) . .
O5 W5 O11 97.5(6) . .
O30 W5 O11 159.4(6) . .
O12 W5 O11 86.2(6) . .
O18 W5 O11 84.8(6) . .
O5 W5 O25 169.6(6) . .
O30 W5 O25 86.1(6) . .
O12 W5 O25 83.3(5) . .
O18 W5 O25 71.7(5) . .
O11 W5 O25 73.5(5) . .
O2 W6 O16 106.4(7) . .
O2 W6 O19 97.7(7) . 2
O16 W6 O19 92.5(6) . 2
O2 W6 O27 102.8(7) . .
O16 W6 O27 150.8(6) . .
O19 W6 O27 84.6(6) 2 .
O2 W6 O32 94.1(6) . .
O16 W6 O32 88.7(6) . .
O19 W6 O32 167.3(6) 2 .
O27 W6 O32 88.2(5) . .
O2 W6 O20 172.3(6) . .
O16 W6 O20 81.2(5) . .
O19 W6 O20 82.8(5) 2 .
O27 W6 O20 69.6(5) . .
O32 W6 O20 84.9(5) . .
O1 W7 O21 100.8(7) . .
O1 W7 O32 103.8(7) . .
O21 W7 O32 88.1(6) . .
O1 W7 O18 101.0(7) . .
O21 W7 O18 91.6(6) . .
O32 W7 O18 154.8(6) . .
O1 W7 O22 99.2(7) . .
O21 W7 O22 159.9(6) . .
O32 W7 O22 85.6(6) . .
O18 W7 O22 86.1(6) . .
O1 W7 O25 170.1(6) . .
O21 W7 O25 86.6(5) . .
O32 W7 O25 82.7(5) . .
O18 W7 O25 72.1(5) . .
O22 W7 O25 73.6(5) . .
O13 W8 O23 102.9(7) . .
O13 W8 O17 98.3(6) . .
O23 W8 O17 95.2(6) . .
O13 W8 O30 95.5(6) . .
O23 W8 O30 92.4(6) . .
O17 W8 O30 162.4(6) . .
O13 W8 O24 157.5(6) . .
O23 W8 O24 98.9(6) . .
O17 W8 O24 84.9(6) . .
O30 W8 O24 78.2(5) . .
O13 W8 O7 82.6(6) . .
O23 W8 O7 174.5(6) . .
O17 W8 O7 84.6(6) . .
O30 W8 O7 86.4(6) . .
O24 W8 O7 75.6(6) . .
O3 W9 O10 100.2(7) . .
O3 W9 O17 99.5(6) . 2
O10 W9 O17 99.4(7) . 2
O3 W9 O21 96.9(6) . .
O10 W9 O21 98.0(7) . .
O17 W9 O21 153.5(6) 2 .
O3 W9 O16 169.8(6) . .
O10 W9 O16 89.2(6) . .
O17 W9 O16 82.7(5) 2 .
O21 W9 O16 77.8(5) . .
O3 W9 O23 85.4(6) . .
O10 W9 O23 174.4(6) . .
O17 W9 O23 78.8(6) 2 .
O21 W9 O23 82.0(5) . .
O16 W9 O23 85.3(5) . .
O29 Se1 O20 103.0(6) . .
O29 Se1 O25 100.2(6) . .
O20 Se1 O25 98.3(6) . .
W5 O5 Na1 117.2(8) . 5_565
W8 O7 Na1 112.9(7) . .
W3 O9 W2 122.1(7) . .
W9 O10 Na1 109.8(8) . 2
W5 O11 W4 126.4(7) . .
W5 O12 W2 146.4(8) . .
W4 O15 W3 152.7(8) . .
W6 O16 W9 148.0(7) . .
W8 O17 W9 159.2(8) . 2
W5 O18 W7 125.4(7) . .
W6 O19 W2 148.5(8) 2 .
Se1 O20 W1 137.0(7) . .
Se1 O20 W6 117.9(6) . .
W1 O20 W6 97.2(5) . .
W7 O21 W9 157.9(8) . .
W4 O22 W7 126.3(7) . .
W8 O23 W9 143.9(7) . .
W2 O24 W8 156.1(7) . .
Se1 O25 W7 127.4(7) . .
Se1 O25 W5 124.8(7) . .
W7 O25 W5 90.7(4) . .
Se1 O25 W4 124.4(7) . .
W7 O25 W4 89.2(5) . .
W5 O25 W4 88.8(4) . .
W4 O26 W1 152.8(8) . .
W6 O27 W1 122.1(7) . .
W1 O28 W3 164.2(8) . 2
Se1 O29 W3 138.1(7) . .
Se1 O29 W2 117.5(6) . .
W3 O29 W2 95.6(5) . .
W5 O30 W8 155.4(8) . .
W1 O31 W3 152.0(7) . .
W7 O32 W6 145.5(7) . .
C1 N1 C2 119(2) . .
C1 N1 H1A 107.6 . .
C2 N1 H1A 107.6 . .
C1 N1 H1B 107.6 . .
C2 N1 H1B 107.6 . .
H1A N1 H1B 107.0 . .
N1 C1 H1C 109.5 . .
N1 C1 H1D 109.5 . .
H1C C1 H1D 109.5 . .
N1 C1 H1E 109.5 . .
H1C C1 H1E 109.5 . .
H1D C1 H1E 109.5 . .
N1 C2 H2A 109.5 . .
N1 C2 H2B 109.5 . .
H2A C2 H2B 109.5 . .
N1 C2 H2C 109.5 . .
H2A C2 H2C 109.5 . .
H2B C2 H2C 109.5 . .
C4 N2 C3 91(5) . .
C4 N2 H2D 113.5 . .
C3 N2 H2D 113.5 . .
C4 N2 H2E 113.5 . .
C3 N2 H2E 113.5 . .
H2D N2 H2E 110.8 . .
N2 C3 H3A 109.5 . .
N2 C3 H3B 109.5 . .
H3A C3 H3B 109.5 . .
N2 C3 H3C 109.5 . .
H3A C3 H3C 109.5 . .
H3B C3 H3C 109.5 . .
N2 C4 H4A 109.5 . .
N2 C4 H4B 109.5 . .
H4A C4 H4B 109.5 . .
N2 C4 H4C 109.5 . .
H4A C4 H4C 109.5 . .
H4B C4 H4C 109.5 . .
O7 Na1 O10 103.8(8) . 2
O7 Na1 O5 113.2(8) . 5_565
O10 Na1 O5 86.6(7) 2 5_565

loop_
_geom_bond_atom_site_label_1
_geom_bond_atom_site_label_2
_geom_bond_distance
_geom_bond_site_symmetry_2
W1 O4 1.710(14) .
W1 O28 1.899(14) .
W1 O31 1.899(13) .
W1 O26 1.943(13) .
W1 O27 1.959(14) .
W1 O20 2.220(12) .
W2 O14 1.696(14) .
W2 O24 1.838(14) .
W2 O19 1.920(13) .
W2 O12 1.934(13) .
W2 O9 1.955(14) .
W2 O29 2.365(12) .
W3 O8 1.723(14) .
W3 O28 1.925(14) 2
W3 O9 1.931(15) .
W3 O31 1.932(13) .
W3 O15 1.935(13) .
W3 O29 2.224(12) .
W4 O6 1.719(14) .
W4 O26 1.891(13) .
W4 O15 1.894(13) .
W4 O22 1.921(13) .
W4 O11 1.926(14) .
W4 O25 2.500(14) .
W5 O5 1.725(15) .
W5 O30 1.845(15) .
W5 O12 1.878(14) .
W5 O18 1.917(14) .
W5 O11 1.920(15) .
W5 O25 2.408(13) .
W6 O2 1.709(15) .
W6 O16 1.786(13) .
W6 O19 1.863(13) 2
W6 O27 1.928(13) .
W6 O32 1.928(13) .
W6 O20 2.315(12) .
W7 O1 1.741(15) .
W7 O21 1.863(14) .
W7 O32 1.901(13) .
W7 O18 1.920(14) .
W7 O22 1.923(13) .
W7 O25 2.385(14) .
W8 O13 1.720(14) .
W8 O23 1.740(13) .
W8 O17 1.866(15) .
W8 O30 1.998(14) .
W8 O24 2.066(14) .
W8 O7 2.207(15) .
W9 O3 1.747(14) .
W9 O10 1.761(16) .
W9 O17 1.945(15) 2
W9 O21 1.975(14) .
W9 O16 2.150(13) .
W9 O23 2.291(14) .
Se1 O29 1.682(13) .
Se1 O20 1.701(12) .
Se1 O25 1.718(13) .
O5 Na1 2.87(2) 5_565
O7 Na1 2.66(2) .
O10 Na1 2.82(2) 2
O17 W9 1.945(15) 2
O19 W6 1.863(13) 2
O28 W3 1.924(14) 2
N1 C1 1.44(3) .
N1 C2 1.49(4) .
N1 H1A 0.9000 .
N1 H1B 0.9000 .
C1 H1C 0.9600 .
C1 H1D 0.9600 .
C1 H1E 0.9600 .
C2 H2A 0.9600 .
C2 H2B 0.9600 .
C2 H2C 0.9600 .
N2 C4 1.47(9) .
N2 C3 1.58(6) .
N2 H2D 0.9000 .
N2 H2E 0.9000 .
C3 H3A 0.9600 .
C3 H3B 0.9600 .
C3 H3C 0.9600 .
C4 H4A 0.9600 .
C4 H4B 0.9600 .
C4 H4C 0.9600 .
Na1 O10 2.82(2) 2
Na1 O5 2.87(2) 5_565

loop_
_platon_squeeze_void_nr
_platon_squeeze_void_average_x
_platon_squeeze_void_average_y
_platon_squeeze_void_average_z
_platon_squeeze_void_volume
_platon_squeeze_void_count_electrons
1 0.243 0.139 0.613 44.4 14.2
2 0.757 0.139 0.887 44.4 12.8
3 0.257 0.361 0.387 44.4 11.4
4 0.743 0.361 0.113 44.4 12.8
5 0.257 0.639 0.887 44.4 12.8
6 0.743 0.639 0.613 44.4 14.2
7 0.243 0.861 0.113 44.4 12.8
8 0.757 0.861 0.387 44.4 11.4
